data_2014442
loop_
_publ_author_name
'Guo-Bao Li'
'Si-Hai Yang'
'Ming Xiong'
'Jian-Hua Lin'

_publ_section_title
;
 Bis(ethylenediammonium) decaaquadisodium decavanadate,
 (C~2~H~10~N~2~)~2~[Na~2~(H~2~O)~10~][V~10~O~28~]
;
_journal_issue 12
_journal_name_full 'Acta Crystallographica Section C'
_journal_page_first m612
_journal_page_last m614
_journal_paper_doi 10.1107/S0108270104025648
_journal_volume 60
_journal_year 2004
_chemical_formula_iupac '(C2 H10 N2)2 [Na2 (H2 O1)10] [V10 O28]'
_chemical_formula_moiety '2C2 H10 N2 +, H20 Na2 O10 4+, V10 O28 6-'
_chemical_formula_sum 'C4 H40 N4 Na2 O38 V10'
_chemical_formula_weight 1307.78
_chemical_name_systematic
;
Diethylenediammonium decaaquadisodium decavanadate
;
_space_group_IT_number 14
_symmetry_cell_setting monoclinic
_symmetry_space_group_name_Hall '-P 2yn'
_symmetry_space_group_name_H-M 'P 1 21/n 1'
_atom_sites_solution_hydrogens geom
_atom_sites_solution_primary direct
_atom_sites_solution_secondary difmap
_cell_angle_alpha 90.00
_cell_angle_beta 92.40(3)
_cell_angle_gamma 90.00
_cell_formula_units_Z 2
_cell_length_a 8.8919(18)
_cell_length_b 11.080(2)
_cell_length_c 18.579(4)
_cell_measurement_reflns_used 5659
_cell_measurement_temperature 293(2)
_cell_measurement_theta_max 33.53
_cell_measurement_theta_min 2.14
_cell_volume 1828.8(6)
_computing_cell_refinement 'SAINT (Bruker, 1998)'
_computing_data_collection 'SMART (Bruker, 1998)'
_computing_data_reduction SAINT
_computing_molecular_graphics 'ORTEP-3 for Windows (Farrugia, 2001) and ViewerLite (Accelrys, 2001)'
_computing_publication_material SHELXL97
_computing_structure_refinement 'SHELXL97 (Sheldrick, 1997)'
_computing_structure_solution 'SHELXS97 (Sheldrick, 1990)'
_diffrn_ambient_temperature 293(2)
_diffrn_detector_area_resol_mean 66.7
_diffrn_measured_fraction_theta_full 0.999
_diffrn_measured_fraction_theta_max 0.948
_diffrn_measurement_device_type 'Bruker SMART APEX CCD area-detector'
_diffrn_measurement_method \w
_diffrn_radiation_monochromator graphite
_diffrn_radiation_source 'fine-focus sealed tube'
_diffrn_radiation_type MoK\a
_diffrn_radiation_wavelength 0.71073
_diffrn_reflns_av_R_equivalents 0.027
_diffrn_reflns_av_sigmaI/netI 0.034
_diffrn_reflns_limit_h_max 13
_diffrn_reflns_limit_h_min -13
_diffrn_reflns_limit_k_max 16
_diffrn_reflns_limit_k_min -17
_diffrn_reflns_limit_l_max 28
_diffrn_reflns_limit_l_min -17
_diffrn_reflns_number 17284
_diffrn_reflns_theta_full 25.00
_diffrn_reflns_theta_max 33.53
_diffrn_reflns_theta_min 2.14
_diffrn_standards_decay_% 0
_diffrn_standards_number 0
_exptl_absorpt_coefficient_mu 2.583
_exptl_absorpt_correction_type none
_exptl_crystal_colour orange
_exptl_crystal_density_diffrn 2.375
_exptl_crystal_density_method 'not measured'
_exptl_crystal_description tablet
_exptl_crystal_F_000 1296
_exptl_crystal_size_max 0.2
_exptl_crystal_size_mid 0.2
_exptl_crystal_size_min 0.2
_refine_diff_density_max 0.97
_refine_diff_density_min -0.76
_refine_ls_extinction_method none
_refine_ls_goodness_of_fit_ref 1.000
_refine_ls_hydrogen_treatment constr
_refine_ls_matrix_type full
_refine_ls_number_parameters 273
_refine_ls_number_reflns 6815
_refine_ls_number_restraints 0
_refine_ls_restrained_S_all 1.000
_refine_ls_R_factor_all 0.0475
_refine_ls_R_factor_gt 0.0387
_refine_ls_shift/su_max 0.001
_refine_ls_shift/su_mean 0.000
_refine_ls_structure_factor_coef Fsqd
_refine_ls_weighting_details 'calc w=1/[\s^2^(Fo^2^)+(0.077P)^2^] where P=(Fo^2^+2Fc^2^)/3'
_refine_ls_weighting_scheme calc
_refine_ls_wR_factor_gt 0.114
_refine_ls_wR_factor_ref 0.119
_reflns_number_gt 5660
_reflns_number_total 6815
_reflns_threshold_expression I>2\s(I)
_cod_data_source_file bm1587.cif
_cod_data_source_block I
_cod_original_sg_symbol_H-M 'P 21/n'
_cod_database_code 2014442
_cod_database_fobs_code 2014442

loop_
_symmetry_equiv_pos_as_xyz
'x, y, z'
'-x+1/2, y+1/2, -z+1/2'
'-x, -y, -z'
'x-1/2, -y-1/2, z-1/2'

loop_
_atom_site_label
_atom_site_fract_x
_atom_site_fract_y
_atom_site_fract_z
_atom_site_U_iso_or_equiv
_atom_site_adp_type
_atom_site_calc_flag
_atom_site_refinement_flags
_atom_site_occupancy
_atom_site_disorder_assembly
_atom_site_disorder_group
_atom_site_type_symbol
V1 0.31878(3) 0.48709(3) 0.010859(17) 0.01634(8) Uani d . 1 . . V
V2 0.55645(4) 0.41694(3) 0.134777(17) 0.02083(8) Uani d . 1 . . V
V3 0.47091(4) 0.74300(3) -0.000388(19) 0.02088(8) Uani d . 1 . . V
V4 0.36091(4) 0.64604(3) 0.144930(19) 0.02356(9) Uani d . 1 . . V
V5 0.70006(4) 0.67408(3) 0.122880(19) 0.02553(9) Uani d . 1 . . V
O1 0.34214(18) 0.76327(13) 0.07124(8) 0.0263(3) Uani d . 1 . . O
O2 0.51180(15) 0.57016(11) 0.05784(7) 0.0174(2) Uani d . 1 . . O
O3 0.22059(15) 0.54894(13) 0.07754(8) 0.0215(3) Uani d . 1 . . O
O4 0.39989(15) 0.35245(12) 0.06522(7) 0.0187(3) Uani d . 1 . . O
O5 0.32682(15) 0.62602(12) -0.04855(7) 0.0201(3) Uani d . 1 . . O
O6 0.5881(2) 0.29793(16) 0.18186(9) 0.0342(4) Uani d . 1 . . O
O7 0.41331(17) 0.49603(14) 0.18321(8) 0.0248(3) Uani d . 1 . . O
O8 0.19431(16) 0.40667(13) -0.04118(8) 0.0237(3) Uani d . 1 . . O
O9 0.4386(2) 0.86065(14) -0.05039(9) 0.0329(4) Uani d . 1 . . O
O10 0.70817(17) 0.51915(15) 0.16411(8) 0.0268(3) Uani d . 1 . . O
O11 0.2419(2) 0.69210(15) 0.20157(9) 0.0342(4) Uani d . 1 . . O
O12 0.63710(18) 0.78709(13) 0.05315(8) 0.0264(3) Uani d . 1 . . O
O13 0.53805(19) 0.71298(15) 0.17752(8) 0.0292(3) Uani d . 1 . . O
O14 0.8410(2) 0.73928(18) 0.16161(10) 0.0431(5) Uani d . 1 . . O
N1 0.5584(3) 0.02031(18) -0.15292(11) 0.0337(4) Uani d . 1 . . N
H1A 0.4880 0.0296 -0.1207 0.051 Uiso calc R 1 . . H
H1B 0.6146 0.0867 -0.1542 0.051 Uiso calc R 1 . . H
H1C 0.6163 -0.0425 -0.1406 0.051 Uiso calc R 1 . . H
C2 0.4858(3) -0.0010(2) -0.22477(13) 0.0361(4) Uani d . 1 . . C
H2A 0.5000 -0.0845 -0.2385 0.054 Uiso d R 1 . . H
H2B 0.3786 0.0153 -0.2240 0.054 Uiso d R 1 . . H
C3A 0.5596(5) 0.0852(3) -0.2791(2) 0.0361(4) Uani d P 0.813(6) . . C
H3A 0.6645 0.0623 -0.2817 0.054 Uiso d . 1 . . H
H3B 0.5371 0.1664 -0.2631 0.054 Uiso d . 1 . . H
C3B 0.549(2) 0.0546(16) -0.2818(11) 0.0361(4) Uani d P 0.187(6) . . C
N4A 0.4882(3) 0.0721(2) -0.35223(13) 0.0288(6) Uani d P 0.813(6) . . N
H4A 0.5877 0.0677 -0.3552 0.043 Uiso d R 1 . . H
H4B 0.4474 0.0980 -0.3940 0.043 Uiso d R 1 . . H
H4C 0.4519 -0.0007 -0.3424 0.043 Uiso d R 1 . . H
N4B 0.4584(12) 0.1373(10) -0.3076(6) 0.032(3) Uani d P 0.187(6) . . N
Na1 0.02070(11) 0.07795(8) 0.08462(5) 0.0317(2) Uani d . 1 . . Na
O15 -0.1840(2) -0.01627(16) 0.00966(11) 0.0394(4) Uani d . 1 . . O
H15A -0.2442 -0.0708 0.0160 0.047 Uiso d . 1 . . H
H15B -0.2456 0.0303 -0.0092 0.047 Uiso d . 1 . . H
O16 0.2255(2) 0.19388(16) 0.14126(10) 0.0377(4) Uani d . 1 . . O
H16A 0.2222 0.1884 0.1852 0.045 Uiso calc R 1 . . H
H16B 0.2794 0.2407 0.1198 0.045 Uiso d R 1 . . H
O17 0.1099(2) -0.06401(16) 0.17050(10) 0.0414(4) Uani d . 1 . . O
H17A 0.1050 -0.1319 0.1530 0.050 Uiso calc R 1 . . H
H17B 0.1069 -0.0672 0.2146 0.050 Uiso d R 1 . . H
O18 -0.0309(2) 0.26098(19) 0.02314(14) 0.0545(6) Uani d . 1 . . O
H18A 0.0473 0.2882 0.0078 0.065 Uiso calc R 1 . . H
H18B -0.0875 0.2633 -0.0130 0.065 Uiso d R 1 . . H
O19 -0.1451(3) 0.1497(3) 0.17140(12) 0.0670(8) Uani d . 1 . . O
H19A -0.2233 0.1732 0.1511 0.080 Uiso calc R 1 . . H
H19B -0.1129 0.1627 0.2128 0.080 Uiso d R 1 . . H

loop_
_atom_site_aniso_label
_atom_site_aniso_U_11
_atom_site_aniso_U_22
_atom_site_aniso_U_33
_atom_site_aniso_U_12
_atom_site_aniso_U_13
_atom_site_aniso_U_23
V1 0.01345(14) 0.01830(15) 0.01737(15) -0.00034(10) 0.00186(11) 0.00135(10)
V2 0.02212(17) 0.02402(17) 0.01623(15) 0.00026(12) -0.00070(12) 0.00455(11)
V3 0.02498(17) 0.01579(15) 0.02221(16) 0.00094(11) 0.00486(13) 0.00202(11)
V4 0.02639(18) 0.02415(17) 0.02071(17) -0.00153(13) 0.00775(13) -0.00420(12)
V5 0.02395(18) 0.03074(19) 0.02180(17) -0.00694(13) -0.00017(13) -0.00517(13)
O1 0.0306(8) 0.0207(7) 0.0283(7) 0.0032(5) 0.0105(6) -0.0002(5)
O2 0.0174(6) 0.0180(6) 0.0169(6) -0.0008(5) 0.0021(5) 0.0010(5)
O3 0.0187(6) 0.0247(7) 0.0216(6) 0.0008(5) 0.0057(5) 0.0016(5)
O4 0.0187(6) 0.0186(6) 0.0189(6) -0.0013(5) 0.0023(5) 0.0030(5)
O5 0.0174(6) 0.0220(6) 0.0209(6) 0.0023(5) 0.0010(5) 0.0050(5)
O6 0.0396(10) 0.0362(9) 0.0266(8) 0.0054(7) -0.0011(7) 0.0133(7)
O7 0.0264(7) 0.0306(7) 0.0178(6) -0.0015(6) 0.0046(5) 0.0020(5)
O8 0.0184(6) 0.0292(7) 0.0235(7) -0.0051(5) -0.0001(5) 0.0007(5)
O9 0.0399(9) 0.0209(7) 0.0386(9) 0.0062(6) 0.0091(7) 0.0091(6)
O10 0.0226(7) 0.0371(8) 0.0203(7) -0.0029(6) -0.0040(6) 0.0024(6)
O11 0.0403(9) 0.0336(8) 0.0300(8) 0.0028(7) 0.0163(7) -0.0052(7)
O12 0.0291(8) 0.0226(7) 0.0277(7) -0.0075(6) 0.0050(6) -0.0025(6)
O13 0.0325(8) 0.0311(8) 0.0242(7) -0.0065(6) 0.0040(6) -0.0083(6)
O14 0.0394(10) 0.0540(12) 0.0354(10) -0.0201(9) -0.0056(8) -0.0091(8)
N1 0.0436(12) 0.0267(9) 0.0310(10) 0.0000(8) 0.0046(9) 0.0005(7)
C2 0.0350(9) 0.0394(12) 0.0338(9) -0.0084(9) 0.0009(7) -0.0021(9)
C3A 0.0350(9) 0.0394(12) 0.0338(9) -0.0084(9) 0.0009(7) -0.0021(9)
C3B 0.0350(9) 0.0394(12) 0.0338(9) -0.0084(9) 0.0009(7) -0.0021(9)
N4A 0.0251(11) 0.0323(12) 0.0291(12) -0.0005(9) 0.0018(9) 0.0003(9)
N4B 0.028(5) 0.038(6) 0.029(5) 0.002(4) -0.001(4) 0.000(4)
Na1 0.0318(5) 0.0320(5) 0.0310(5) 0.0006(4) 0.0002(4) 0.0010(4)
O15 0.0319(9) 0.0314(9) 0.0557(12) -0.0021(7) 0.0109(9) -0.0057(8)
O16 0.0419(10) 0.0396(10) 0.0320(9) -0.0167(8) 0.0082(8) 0.0007(7)
O17 0.0586(13) 0.0321(9) 0.0333(9) 0.0023(8) 0.0009(9) 0.0029(7)
O18 0.0289(10) 0.0520(12) 0.0825(16) -0.0002(8) -0.0003(10) 0.0332(12)
O19 0.0453(13) 0.118(2) 0.0382(11) 0.0324(14) 0.0024(10) -0.0074(13)

loop_
_atom_type_symbol
_atom_type_description
_atom_type_scat_dispersion_real
_atom_type_scat_dispersion_imag
_atom_type_scat_source
C C 0.0033 0.0016 'International Tables Vol C Tables 4.2.6.8 and 6.1.1.4'
H H 0.0000 0.0000 'International Tables Vol C Tables 4.2.6.8 and 6.1.1.4'
N N 0.0061 0.0033 'International Tables Vol C Tables 4.2.6.8 and 6.1.1.4'
O O 0.0106 0.0060 'International Tables Vol C Tables 4.2.6.8 and 6.1.1.4'
Na Na 0.0362 0.0249 'International Tables Vol C Tables 4.2.6.8 and 6.1.1.4'
V V 0.3005 0.5294 'International Tables Vol C Tables 4.2.6.8 and 6.1.1.4'

loop_
_geom_angle_atom_site_label_1
_geom_angle_atom_site_label_2
_geom_angle_atom_site_label_3
_geom_angle_site_symmetry_1
_geom_angle_site_symmetry_3
_geom_angle
_geom_angle_publ_flag
O3 V1 O8 . . 106.66(8) no
O3 V1 O5 . . 97.51(7) no
O8 V1 O5 . . 97.73(7) no
O3 V1 O4 . . 97.08(7) no
O8 V1 O4 . . 96.51(7) no
O5 V1 O4 . . 155.74(6) no
O3 V1 O2 . . 87.48(6) no
O8 V1 O2 . . 165.85(6) no
O5 V1 O2 . . 80.59(6) no
O4 V1 O2 . . 80.80(6) no
O3 V1 O2 . 3_665 165.45(6) no
O8 V1 O2 . 3_665 87.86(6) no
O5 V1 O2 . 3_665 81.19(6) no
O4 V1 O2 . 3_665 79.82(6) no
O2 V1 O2 . 3_665 78.00(6) no
O3 V1 V5 . 3_665 145.05(5) no
O8 V1 V5 . 3_665 38.40(5) no
O5 V1 V5 . 3_665 90.18(5) no
O4 V1 V5 . 3_665 88.87(5) no
O2 V1 V5 . 3_665 127.46(4) no
O2 V1 V5 3_665 3_665 49.46(4) no
O3 V1 V4 . . 38.71(5) no
O8 V1 V4 . . 145.35(5) no
O5 V1 V4 . . 90.02(5) no
O4 V1 V4 . . 89.34(5) no
O2 V1 V4 . . 48.77(4) no
O2 V1 V4 3_665 . 126.76(4) no
V5 V1 V4 3_665 . 176.098(14) no
O6 V2 O7 . . 103.74(8) no
O6 V2 O10 . . 103.71(9) no
O7 V2 O10 . . 94.43(7) no
O6 V2 O4 . . 99.26(8) no
O7 V2 O4 . . 90.53(7) no
O10 V2 O4 . . 154.57(6) no
O6 V2 O5 . 3_665 99.00(8) no
O7 V2 O5 . 3_665 155.40(6) no
O10 V2 O5 . 3_665 89.14(7) no
O4 V2 O5 . 3_665 76.54(6) no
O6 V2 O2 . . 173.54(8) no
O7 V2 O2 . . 80.88(6) no
O10 V2 O2 . . 80.20(6) no
O4 V2 O2 . . 75.99(5) no
O5 V2 O2 3_665 . 75.76(5) no
O6 V2 V3 . 3_665 88.57(7) no
O7 V2 V3 . 3_665 130.55(5) no
O10 V2 V3 . 3_665 129.36(5) no
O4 V2 V3 . 3_665 40.02(4) no
O5 V2 V3 3_665 3_665 40.22(4) no
O2 V2 V3 . 3_665 84.98(4) no
O6 V2 V4 . . 136.92(7) no
O7 V2 V4 . . 33.29(5) no
O10 V2 V4 . . 83.27(5) no
O4 V2 V4 . . 87.39(4) no
O5 V2 V4 3_665 . 123.81(4) no
O2 V2 V4 . . 48.07(4) no
V3 V2 V4 3_665 . 119.99(2) no
O9 V3 O1 . . 102.70(8) no
O9 V3 O12 . . 102.64(9) no
O1 V3 O12 . . 95.14(8) no
O9 V3 O4 . 3_665 99.94(7) no
O1 V3 O4 . 3_665 155.11(6) no
O12 V3 O4 . 3_665 89.84(7) no
O9 V3 O5 . . 99.76(8) no
O1 V3 O5 . . 89.79(7) no
O12 V3 O5 . . 155.37(7) no
O4 V3 O5 3_665 . 76.24(6) no
O9 V3 O2 . . 174.03(7) no
O1 V3 O2 . . 81.04(6) no
O12 V3 O2 . . 81.50(6) no
O4 V3 O2 3_665 . 75.59(5) no
O5 V3 O2 . . 75.45(6) no
O9 V3 V2 . 3_665 89.54(7) no
O1 V3 V2 . 3_665 129.91(6) no
O12 V3 V2 . 3_665 129.64(5) no
O4 V3 V2 3_665 3_665 39.80(4) no
O5 V3 V2 . 3_665 40.13(4) no
O2 V3 V2 . 3_665 84.49(4) no
O9 V3 V5 . . 135.91(7) no
O1 V3 V5 . . 84.46(6) no
O12 V3 V5 . . 33.38(5) no
O4 V3 V5 3_665 . 86.46(4) no
O5 V3 V5 . . 123.96(4) no
O2 V3 V5 . . 48.56(4) no
V2 V3 V5 3_665 . 119.18(2) no
O9 V3 V4 . . 136.33(6) no
O1 V3 V4 . . 33.77(5) no
O12 V3 V4 . . 83.99(5) no
O4 V3 V4 3_665 . 123.42(4) no
O5 V3 V4 . . 86.89(4) no
O2 V3 V4 . . 47.84(3) no
V2 V3 V4 3_665 . 119.470(18) no
V5 V3 V4 . . 59.507(19) no
O11 V4 O13 . . 103.71(9) no
O11 V4 O7 . . 101.23(8) no
O13 V4 O7 . . 92.15(8) no
O11 V4 O1 . . 102.46(8) no
O13 V4 O1 . . 90.56(8) no
O7 V4 O1 . . 154.78(6) no
O11 V4 O3 . . 99.62(8) no
O13 V4 O3 . . 156.65(6) no
O7 V4 O3 . . 84.28(7) no
O1 V4 O3 . . 83.37(7) no
O11 V4 O2 . . 174.28(8) no
O13 V4 O2 . . 82.01(6) no
O7 V4 O2 . . 78.37(6) no
O1 V4 O2 . . 77.19(6) no
O3 V4 O2 . . 74.66(5) no
O11 V4 V1 . . 130.88(7) no
O13 V4 V1 . . 125.41(5) no
O7 V4 V1 . . 79.47(5) no
O1 V4 V1 . . 78.57(5) no
O3 V4 V1 . . 31.25(4) no
O2 V4 V1 . . 43.40(4) no
O11 V4 V5 . . 137.00(7) no
O13 V4 V5 . . 33.30(5) no
O7 V4 V5 . . 84.83(5) no
O1 V4 V5 . . 83.76(5) no
O3 V4 V5 . . 123.37(4) no
O2 V4 V5 . . 48.72(4) no
V1 V4 V5 . . 92.12(3) no
O11 V4 V2 . . 133.58(7) no
O13 V4 V2 . . 82.74(6) no
O7 V4 V2 . . 32.40(5) no
O1 V4 V2 . . 123.63(5) no
O3 V4 V2 . . 81.97(5) no
O2 V4 V2 . . 46.44(3) no
V1 V4 V2 . . 61.78(2) no
V5 V4 V2 . . 61.123(15) no
O11 V4 V3 . . 134.47(7) no
O13 V4 V3 . . 81.28(6) no
O7 V4 V3 . . 124.01(5) no
O1 V4 V3 . . 32.08(4) no
O3 V4 V3 . . 81.68(4) no
O2 V4 V3 . . 45.64(4) no
V1 V4 V3 . . 61.524(16) no
V5 V4 V3 . . 60.16(3) no
V2 V4 V3 . . 91.87(2) no
O14 V5 O13 . . 105.25(9) no
O14 V5 O12 . . 102.50(9) no
O13 V5 O12 . . 90.39(8) no
O14 V5 O10 . . 102.36(9) no
O13 V5 O10 . . 90.38(7) no
O12 V5 O10 . . 153.99(7) no
O14 V5 O8 . 3_665 99.09(9) no
O13 V5 O8 . 3_665 155.65(7) no
O12 V5 O8 . 3_665 84.91(7) no
O10 V5 O8 . 3_665 83.75(7) no
O14 V5 O2 . . 173.93(8) no
O13 V5 O2 . . 80.81(6) no
O12 V5 O2 . . 77.51(6) no
O10 V5 O2 . . 76.96(6) no
O8 V5 O2 3_665 . 74.84(6) no
O14 V5 V1 . 3_665 130.33(8) no
O13 V5 V1 . 3_665 124.40(5) no
O12 V5 V1 . 3_665 79.84(5) no
O10 V5 V1 . 3_665 78.33(5) no
O8 V5 V1 3_665 3_665 31.25(4) no
O2 V5 V1 . 3_665 43.60(4) no
O14 V5 V4 . . 138.01(8) no
O13 V5 V4 . . 32.77(5) no
O12 V5 V4 . . 83.87(5) no
O10 V5 V4 . . 82.79(5) no
O8 V5 V4 3_665 . 122.88(5) no
O2 V5 V4 . . 48.05(4) no
V1 V5 V4 3_665 . 91.64(3) no
O14 V5 V3 . . 134.71(8) no
O13 V5 V3 . . 81.07(6) no
O12 V5 V3 . . 32.23(5) no
O10 V5 V3 . . 122.64(5) no
O8 V5 V3 3_665 . 82.31(5) no
O2 V5 V3 . . 45.69(4) no
V1 V5 V3 3_665 . 62.044(18) no
V4 V5 V3 . . 60.33(2) no
V3 O1 V4 . . 114.14(8) no
V1 O2 V1 . 3_665 102.00(6) no
V1 O2 V3 . . 93.50(6) no
V1 O2 V3 3_665 . 94.07(5) no
V1 O2 V2 . . 93.03(5) no
V1 O2 V2 3_665 . 92.65(5) no
V3 O2 V2 . . 169.47(7) no
V1 O2 V4 . . 87.82(5) no
V1 O2 V4 3_665 . 170.09(7) no
V3 O2 V4 . . 86.51(5) no
V2 O2 V4 . . 85.49(5) no
V1 O2 V5 . . 171.06(7) no
V1 O2 V5 3_665 . 86.94(5) no
V3 O2 V5 . . 85.75(5) no
V2 O2 V5 . . 86.52(5) no
V4 O2 V5 . . 83.23(5) no
V1 O3 V4 . . 110.04(7) no
V1 O4 V2 . . 107.38(7) no
V1 O4 V3 . 3_665 107.80(6) no
V2 O4 V3 . 3_665 100.18(6) no
V1 O5 V2 . 3_665 107.82(7) no
V1 O5 V3 . . 107.67(7) no
V2 O5 V3 3_665 . 99.65(6) no
V2 O7 V4 . . 114.31(7) no
V1 O8 V5 . 3_665 110.35(8) no
V2 O10 V5 . . 115.42(8) no
V3 O12 V5 . . 114.39(8) no
V4 O13 V5 . . 113.93(8) no
C2 N1 H1A . . 109.5 no
C2 N1 H1B . . 109.5 no
H1A N1 H1B . . 109.5 no
C2 N1 H1C . . 109.5 no
H1A N1 H1C . . 109.5 no
H1B N1 H1C . . 109.5 no
N1 C2 C3A . . 108.0(2) no
N1 C2 H2A . . 109.5 no
C3A C2 H2A . . 110.6 no
N1 C2 H2B . . 110.4 no
C3A C2 H2B . . 109.7 no
H2A C2 H2B . . 108.6 no
N4A C3A C2 . . 111.0(3) no
N4B C3A H3A . . 145.6 no
N4A C3A H3A . . 107.8 no
C2 C3A H3A . . 107.8 no
N4A C3A H3B . . 106.5 no
C2 C3A H3B . . 105.8 no
H3A C3A H3B . . 117.9 no
C2 C3A H4A . . 129.9 no
H3A C3A H4A . . 73.4 no
H3B C3A H4A . . 117.7 no
C3A N4A H4A . . 70.9 no
C3A N4A H4B . . 155.6 no
H4A N4A H4B . . 109.5 no
C3A N4A H4C . . 92.6 no
H4A N4A H4C . . 109.5 no
H4B N4A H4C . . 109.5 no
O17 Na1 O18 . . 162.56(9) no
O17 Na1 O19 . . 87.96(9) no
O18 Na1 O19 . . 85.83(9) no
O17 Na1 O15 . 3 96.12(7) no
O18 Na1 O15 . 3 90.16(8) no
O19 Na1 O15 . 3 175.91(9) no
O17 Na1 O16 . . 80.48(8) no
O18 Na1 O16 . . 83.26(8) no
O19 Na1 O16 . . 90.26(9) no
O15 Na1 O16 3 . 90.06(7) no
O17 Na1 O15 . . 108.57(8) no
O18 Na1 O15 . . 88.09(8) no
O19 Na1 O15 . . 93.46(8) no
O15 Na1 O15 3 . 85.60(7) no
O16 Na1 O15 . . 170.31(7) no
O17 Na1 Na1 . 3 106.93(6) no
O18 Na1 Na1 . 3 88.79(8) no
O19 Na1 Na1 . 3 135.52(8) no
O15 Na1 Na1 3 3 43.40(5) no
O16 Na1 Na1 . 3 132.85(7) no
O15 Na1 Na1 . 3 42.19(5) no
Na1 O15 Na1 3 . 94.40(7) no
Na1 O15 H15A 3 . 108.1 no
Na1 O15 H15A . . 134.4 no
Na1 O15 H15B 3 . 106.2 no
Na1 O15 H15B . . 115.9 no
H15A O15 H15B . . 95.6 no
Na1 O16 H16A . . 109.5 no
Na1 O16 H16B . . 124.4 no
H16A O16 H16B . . 125.2 no
Na1 O17 H17A . . 109.5 no
Na1 O17 H17B . . 132.9 no
H17A O17 H17B . . 110.6 no
Na1 O18 H18A . . 109.5 no
Na1 O18 H18B . . 121.4 no
H18A O18 H18B . . 101.7 no
Na1 O19 H19A . . 109.5 no
Na1 O19 H19B . . 119.6 no
H19A O19 H19B . . 129.1 no

loop_
_geom_bond_atom_site_label_1
_geom_bond_atom_site_label_2
_geom_bond_site_symmetry_2
_geom_bond_distance
_geom_bond_publ_flag
V1 O2 . 2.1046(15) yes
V1 O3 . 1.6904(14) yes
V1 O4 . 1.9247(14) yes
V1 O5 . 1.8972(14) yes
V1 O8 . 1.6923(15) yes
V2 O2 . 2.2439(13) yes
V2 O4 . 1.9920(15) yes
V2 O5 3_665 2.0025(15) yes
V2 O6 . 1.6006(16) yes
V2 O7 . 1.8148(15) yes
V2 O10 . 1.8270(16) yes
V3 O1 . 1.8055(15) yes
V3 O2 . 2.2219(13) yes
V3 O4 3_665 2.0013(14) yes
V3 O5 . 2.0065(15) yes
V3 O9 . 1.6195(16) yes
V3 O12 . 1.8135(17) yes
V4 O1 . 1.8896(16) yes
V4 O2 . 2.3038(15) yes
V4 O3 . 2.0374(16) yes
V4 O7 . 1.8594(16) yes
V4 O11 . 1.6063(16) yes
V4 O13 . 1.8215(17) yes
V5 O2 . 2.3278(15) yes
V5 O8 3_665 2.0264(16) yes
V5 O10 . 1.8799(17) yes
V5 O12 . 1.8705(17) yes
V5 O13 . 1.8477(17) yes
V5 O14 . 1.5924(18) yes
N1 C2 . 1.477(3) yes
N1 H1A . 0.8900 no
N1 H1B . 0.8900 no
N1 H1C . 0.8900 no
C2 C3A . 1.554(5) yes
C2 H2A . 0.97 no
C2 H2B . 0.97 no
C3A N4A . 1.483(5) yes
C3A H3A . 0.97 no
C3A H3B . 0.97 no
N4A H4A . 0.89 no
N4A H4B . 0.89 no
N4A H4C . 0.89 no
Na1 O15 3 2.420(2) yes
Na1 O15 . 2.476(2) yes
Na1 O16 . 2.432(2) yes
Na1 O17 . 2.354(2) yes
Na1 O18 . 2.363(2) yes
Na1 O19 . 2.367(2) yes
O15 H15A . 0.82 no
O15 H15B . 0.82 no
O16 H16A . 0.82 no
O16 H16B . 0.82 no
O17 H17A . 0.82 no
O17 H17B . 0.82 no
O18 H18A . 0.82 no
O18 H18B . 0.82 no
O19 H19A . 0.82 no
O19 H19B . 0.82 no

loop_
_geom_hbond_atom_site_label_D
_geom_hbond_atom_site_label_H
_geom_hbond_atom_site_label_A
_geom_hbond_site_symmetry_A
_geom_hbond_distance_DH
_geom_hbond_distance_HA
_geom_hbond_distance_DA
_geom_hbond_angle_DHA
_geom_hbond_publ_flag
N1 H1A O9 1_545 0.89 2.33 2.840(3) 116 yes
N1 H1B O1 3_665 0.89 2.29 2.953(3) 131 yes
N1 H1C O16 3_655 0.89 2.19 3.055(3) 164 yes
N4A H4A O3 4_665 0.89 2.18 2.828(3) 129 yes
N4A H4B O18 4_665 0.89 2.21 2.963(4) 142 yes
N4A H4C O10 4_565 0.89 2.19 2.716(3) 118 yes
O15 H15A O12 1_445 0.82 2.03 2.835(2) 166 yes
O15 H15B O9 3_565 0.82 2.41 2.969(2) 126 yes
O16 H16A O11 2_545 0.82 2.12 2.922(3) 168 yes
O16 H16B O4 1 0.82 1.95 2.769(2) 177 yes
O17 H17A O11 1_545 0.82 2.45 2.993(3) 124 yes
O17 H17B O7 2_545 0.82 2.04 2.814(2) 157 yes
O18 H18A O8 1 0.82 2.09 2.871(2) 160 yes
O18 H18B O1 3_565 0.82 2.49 3.225(3) 150 yes
O19 H19A O6 1_455 0.82 2.27 2.899(3) 134 yes
O19 H19B O13 2_545 0.82 2.19 3.009(3) 175 yes
